data_7049335
loop_
_publ_author_name
'Mondal, Amita'
'Roy Chowdhury, Additi'
'Bhuyan, Samuzal'
'Mukhopadhyay, Subhra Kanti'
'Banerjee, Priyabrata'

_publ_section_title
;
 A simple urea-based multianalyte and multichannel chemosensor for the
 selective detection of F<sup>-</sup>, Hg<sup>2+</sup> and Cu<sup>2+</sup>
 in solution and cells and the extraction of Hg<sup>2+</sup> and
 Cu<sup>2+</sup> from real water sources: a logic gate mimic ensemble.
;
_journal_issue 13
_journal_name_full 'Dalton transactions (Cambridge, England : 2003)'
_journal_page_first 4375
_journal_page_last 4386
_journal_paper_doi 10.1039/c8dt05097j
_journal_volume 48
_journal_year 2019
_chemical_formula_sum 'C15 H12 N6 O'
_chemical_formula_weight 292.31
_space_group_crystal_system monoclinic
_space_group_IT_number 15
_space_group_name_Hall '-C 2yc'
_space_group_name_H-M_alt 'C 1 2/c 1'
_symmetry_space_group_name_Hall '-C 2yc'
_symmetry_space_group_name_H-M 'C 1 2/c 1'
_atom_sites_solution_hydrogens geom
_audit_creation_method SHELXL-2016/6
_audit_update_record
;
2018-08-09 deposited with the CCDC.    2019-02-21 downloaded from the CCDC.
;
_cell_angle_alpha 90
_cell_angle_beta 105.47(3)
_cell_angle_gamma 90
_cell_formula_units_Z 4
_cell_length_a 19.810(9)
_cell_length_b 4.548(2)
_cell_length_c 16.353(7)
_cell_measurement_reflns_used 2458
_cell_measurement_temperature 99(2)
_cell_measurement_theta_max 26.70
_cell_measurement_theta_min 2.58
_cell_volume 1420.0(11)
_computing_cell_refinement 'Bruker SAINT'
_computing_data_collection 'Bruker APEX3'
_computing_data_reduction 'Bruker SAINT'
_computing_molecular_graphics 'Bruker SHELXTL'
_computing_publication_material 'Bruker SHELXTL'
_computing_structure_refinement 'SHELXL-2016/6 (Sheldrick, 2016)'
_computing_structure_solution 'SHELXT 2014/5 (Sheldrick, 2014)'
_diffrn_ambient_temperature 99(2)
_diffrn_measured_fraction_theta_full 0.997
_diffrn_measured_fraction_theta_max 0.997
_diffrn_measurement_device_type 'Bruker APEX-II CCD'
_diffrn_measurement_method '\f and \w scans'
_diffrn_radiation_type MoK\a
_diffrn_radiation_wavelength 0.71073
_diffrn_reflns_av_R_equivalents 0.0552
_diffrn_reflns_av_unetI/netI 0.0469
_diffrn_reflns_Laue_measured_fraction_full 0.997
_diffrn_reflns_Laue_measured_fraction_max 0.997
_diffrn_reflns_limit_h_max 21
_diffrn_reflns_limit_h_min -23
_diffrn_reflns_limit_k_max 5
_diffrn_reflns_limit_k_min -5
_diffrn_reflns_limit_l_max 18
_diffrn_reflns_limit_l_min -19
_diffrn_reflns_number 5944
_diffrn_reflns_point_group_measured_fraction_full 0.997
_diffrn_reflns_point_group_measured_fraction_max 0.997
_diffrn_reflns_theta_full 25.000
_diffrn_reflns_theta_max 25.000
_diffrn_reflns_theta_min 2.585
_exptl_absorpt_coefficient_mu 0.093
_exptl_absorpt_correction_T_max .987
_exptl_absorpt_correction_T_min .983
_exptl_absorpt_correction_type multi-scan
_exptl_absorpt_process_details SADABS
_exptl_crystal_colour colourless
_exptl_crystal_density_diffrn 1.367
_exptl_crystal_description block
_exptl_crystal_F_000 608
_exptl_crystal_size_max .18
_exptl_crystal_size_mid .16
_exptl_crystal_size_min .14
_refine_diff_density_max 0.517
_refine_diff_density_min -0.568
_refine_diff_density_rms 0.049
_refine_ls_extinction_method none
_refine_ls_goodness_of_fit_ref 1.093
_refine_ls_hydrogen_treatment constr
_refine_ls_matrix_type full
_refine_ls_number_parameters 101
_refine_ls_number_reflns 1248
_refine_ls_number_restraints 0
_refine_ls_restrained_S_all 1.093
_refine_ls_R_factor_all 0.0572
_refine_ls_R_factor_gt 0.0466
_refine_ls_shift/su_max 0.000
_refine_ls_shift/su_mean 0.000
_refine_ls_structure_factor_coef Fsqd
_refine_ls_weighting_details 'w=1/[\s^2^(Fo^2^)+(0.0420P)^2^+2.5124P] where P=(Fo^2^+2Fc^2^)/3'
_refine_ls_weighting_scheme calc
_refine_ls_wR_factor_gt 0.1160
_refine_ls_wR_factor_ref 0.1232
_reflns_Friedel_coverage 0.000
_reflns_number_gt 1048
_reflns_number_total 1248
_reflns_threshold_expression 'I > 2\s(I)'
_cod_data_source_file c8dt05097j2.cif
_cod_data_source_block TEST77_a
_cod_depositor_comments 'Adding full bibliography for 7049335.cif.'
_cod_database_code 7049335
_shelx_shelxl_version_number 2016/6
_shelx_space_group_comment
;
The symmetry employed for this shelxl refinement is uniquely defined
by the following loop, which should always be used as a source of
symmetry information in preference to the above space-group names.
They are only intended as comments.
;

loop_
_space_group_symop_operation_xyz
'x, y, z'
'-x, y, -z+1/2'
'x+1/2, y+1/2, z'
'-x+1/2, y+1/2, -z+1/2'
'-x, -y, -z'
'x, -y, z-1/2'
'-x+1/2, -y+1/2, -z'
'x+1/2, -y+1/2, z-1/2'

loop_
_atom_site_label
_atom_site_type_symbol
_atom_site_fract_x
_atom_site_fract_y
_atom_site_fract_z
_atom_site_U_iso_or_equiv
_atom_site_adp_type
_atom_site_occupancy
_atom_site_site_symmetry_order
_atom_site_calc_flag
_atom_site_refinement_flags_posn
_atom_site_refinement_flags_adp
_atom_site_refinement_flags_occupancy
O001 O 0.500000 0.2452(4) 0.750000 0.0247(5) Uani 1 2 d S T P
N002 N 0.62003(8) 0.5345(4) 0.75116(11) 0.0209(4) Uani 1 1 d . . .
H002 H 0.653646 0.523748 0.798716 0.025 Uiso 1 1 calc R U .
N003 N 0.55744(9) 0.6774(4) 0.74824(12) 0.0229(5) Uani 1 1 d . . .
H003 H 0.554940 0.870416 0.745292 0.028 Uiso 1 1 calc R U .
N004 N 0.66961(10) -0.0978(5) 0.39784(13) 0.0335(5) Uani 1 1 d . . .
C005 C 0.62800(10) 0.4092(4) 0.67695(13) 0.0192(5) Uani 1 1 d . . .
C006 C 0.68023(10) 0.1953(4) 0.68377(13) 0.0199(5) Uani 1 1 d . . .
H006 H 0.707491 0.134831 0.738177 0.024 Uiso 1 1 calc R U .
C007 C 0.500000 0.5155(6) 0.750000 0.0191(6) Uani 1 2 d S T P
C008 C 0.65244(11) 0.1612(5) 0.53170(14) 0.0223(5) Uani 1 1 d . . .
C009 C 0.58893(10) 0.4989(5) 0.59649(14) 0.0235(5) Uani 1 1 d . . .
H009 H 0.553939 0.645759 0.591328 0.028 Uiso 1 1 calc R U .
C00A C 0.69215(11) 0.0725(4) 0.61187(13) 0.0217(5) Uani 1 1 d . . .
H00C H 0.727462 -0.072779 0.616838 0.026 Uiso 1 1 calc R U .
C00B C 0.60078(11) 0.3759(5) 0.52474(14) 0.0245(5) Uani 1 1 d . . .
H00D H 0.573776 0.437217 0.470292 0.029 Uiso 1 1 calc R U .
C00C C 0.66242(11) 0.0212(5) 0.45709(15) 0.0259(5) Uani 1 1 d . . .

loop_
_atom_site_aniso_label
_atom_site_aniso_U_11
_atom_site_aniso_U_22
_atom_site_aniso_U_33
_atom_site_aniso_U_23
_atom_site_aniso_U_13
_atom_site_aniso_U_12
O001 0.0246(11) 0.0098(10) 0.0422(14) 0.000 0.0130(10) 0.000
N002 0.0156(9) 0.0209(9) 0.0261(10) -0.0039(7) 0.0056(7) 0.0018(7)
N003 0.0200(9) 0.0112(8) 0.0409(12) -0.0016(7) 0.0139(8) 0.0001(7)
N004 0.0374(12) 0.0374(11) 0.0260(11) -0.0024(9) 0.0094(9) -0.0007(9)
C005 0.0178(10) 0.0143(10) 0.0264(12) -0.0017(8) 0.0073(8) -0.0059(8)
C006 0.0169(10) 0.0191(10) 0.0230(12) 0.0013(8) 0.0043(8) 0.0004(8)
C007 0.0218(15) 0.0154(14) 0.0223(16) 0.000 0.0095(12) 0.000
C008 0.0225(11) 0.0220(11) 0.0233(11) -0.0006(9) 0.0079(9) -0.0054(9)
C009 0.0196(11) 0.0193(10) 0.0309(13) 0.0028(9) 0.0055(9) 0.0015(9)
C00A 0.0201(11) 0.0192(10) 0.0268(12) -0.0008(9) 0.0078(9) -0.0004(9)
C00B 0.0231(11) 0.0250(11) 0.0236(12) 0.0040(9) 0.0030(9) -0.0027(9)
C00C 0.0251(12) 0.0260(11) 0.0264(13) 0.0027(10) 0.0062(9) -0.0033(10)

loop_
_atom_type_symbol
_atom_type_description
_atom_type_scat_dispersion_real
_atom_type_scat_dispersion_imag
_atom_type_scat_source
C C 0.0033 0.0016 'International Tables Vol C Tables 4.2.6.8 and 6.1.1.4'
H H 0.0000 0.0000 'International Tables Vol C Tables 4.2.6.8 and 6.1.1.4'
N N 0.0061 0.0033 'International Tables Vol C Tables 4.2.6.8 and 6.1.1.4'
O O 0.0106 0.0060 'International Tables Vol C Tables 4.2.6.8 and 6.1.1.4'

loop_
_geom_angle_atom_site_label_1
_geom_angle_atom_site_label_2
_geom_angle_atom_site_label_3
_geom_angle
_geom_angle_site_symmetry_1
_geom_angle_site_symmetry_3
C005 N002 N003 118.10(17) . .
C005 N002 H002 121.0 . .
N003 N002 H002 121.0 . .
C007 N003 N002 119.29(17) . .
C007 N003 H003 120.4 . .
N002 N003 H003 120.4 . .
N002 C005 C009 122.67(19) . .
N002 C005 C006 117.97(19) . .
C009 C005 C006 119.26(19) . .
C00A C006 C005 120.3(2) . .
C00A C006 H006 119.9 . .
C005 C006 H006 119.9 . .
O001 C007 N003 122.73(12) . 2_656
O001 C007 N003 122.72(12) . .
N003 C007 N003 114.5(2) 2_656 .
C00A C008 C00B 119.70(19) . .
C00A C008 C00C 119.92(19) . .
C00B C008 C00C 120.3(2) . .
C00B C009 C005 120.44(19) . .
C00B C009 H009 119.8 . .
C005 C009 H009 119.8 . .
C006 C00A C008 120.15(19) . .
C006 C00A H00C 119.9 . .
C008 C00A H00C 119.9 . .
C009 C00B C008 120.2(2) . .
C009 C00B H00D 119.9 . .
C008 C00B H00D 119.9 . .
N004 C00C C008 178.1(2) . .

loop_
_geom_bond_atom_site_label_1
_geom_bond_atom_site_label_2
_geom_bond_distance
O001 C007 1.229(3)
N002 C005 1.387(3)
N002 N003 1.389(2)
N002 H002 0.8800
N003 C007 1.362(2)
N003 H003 0.8800
N004 C00C 1.152(3)
C005 C009 1.398(3)
C005 C006 1.403(3)
C006 C00A 1.378(3)
C006 H006 0.9500
C008 C00A 1.396(3)
C008 C00B 1.397(3)
C008 C00C 1.436(3)
C009 C00B 1.375(3)
C009 H009 0.9500
C00A H00C 0.9500
C00B H00D 0.9500
